data_7112274
loop_
_publ_author_name
'Liu, Kang'
'Li, Baiyan'
'Li, Yi'
'Li, Xu'
'Yang, Fen'
'Zeng, Guang'
'Peng, Yu'
'Zhang, Zhijuan'
'Li, Guanghua'
'Shi, Zhan'
'Feng, Shouhua'
'Song, Datong'

_publ_section_title
;
 An N-rich metal-organic framework with an rht topology: high CO2 and C2
 hydrocarbons uptake and selective capture from CH4.
;
_journal_issue 39
_journal_name_full 'Chemical communications (Cambridge, England)'
_journal_page_first 5031
_journal_page_last 5033
_journal_paper_doi 10.1039/c4cc00375f
_journal_volume 50
_journal_year 2014
_chemical_formula_moiety 'C30 H18 Cu3 N10 O15'
_chemical_formula_sum 'C30 H18 Cu3 N10 O15'
_chemical_formula_weight 949.16
_chemical_melting_point ?
_chemical_name_systematic
;
?
;
_space_group_IT_number 87
_symmetry_cell_setting tetragonal
_symmetry_space_group_name_Hall '-I 4'
_symmetry_space_group_name_H-M 'I 4/m'
_atom_sites_solution_hydrogens geom
_atom_sites_solution_primary direct
_atom_sites_solution_secondary difmap
_audit_creation_method SHELXL-97
_cell_angle_alpha 90.00
_cell_angle_beta 90.00
_cell_angle_gamma 90.00
_cell_formula_units_Z 16
_cell_length_a 28.1527(16)
_cell_length_b 28.1527(16)
_cell_length_c 41.070(4)
_cell_measurement_reflns_used 5073
_cell_measurement_temperature 296(2)
_cell_measurement_theta_max 17.26
_cell_measurement_theta_min 0.88
_cell_volume 32551(4)
_computing_cell_refinement Process-auto
_computing_data_collection Process-auto
_computing_data_reduction Process-auto
_computing_molecular_graphics 'Diamond 3.0'
_computing_publication_material SHELXL
_computing_structure_refinement 'SHELXL-97 (Sheldrick, 1997)'
_computing_structure_solution 'SHELXS-97 (Sheldrick, 1990)'
_diffrn_ambient_temperature 296(2)
_diffrn_detector_area_resol_mean 10.0
_diffrn_measured_fraction_theta_full 0.998
_diffrn_measured_fraction_theta_max 0.998
_diffrn_measurement_device_type 'Rigaku RAXIS-RAPID'
_diffrn_measurement_method omega-scan
_diffrn_radiation_monochromator graphite
_diffrn_radiation_source 'fine-focus sealed tube'
_diffrn_radiation_type MoK\a
_diffrn_radiation_wavelength 0.71073
_diffrn_reflns_av_R_equivalents 0.0884
_diffrn_reflns_av_sigmaI/netI 0.0509
_diffrn_reflns_limit_h_max 23
_diffrn_reflns_limit_h_min -22
_diffrn_reflns_limit_k_max 23
_diffrn_reflns_limit_k_min -23
_diffrn_reflns_limit_l_max 31
_diffrn_reflns_limit_l_min -34
_diffrn_reflns_number 36217
_diffrn_reflns_theta_full 17.26
_diffrn_reflns_theta_max 17.26
_diffrn_reflns_theta_min 0.88
_diffrn_standards_decay_% 0
_diffrn_standards_interval_count 0
_diffrn_standards_interval_time 0
_diffrn_standards_number 0
_exptl_absorpt_coefficient_mu 0.815
_exptl_absorpt_correction_T_max 0.6594
_exptl_absorpt_correction_T_min 0.6041
_exptl_absorpt_correction_type empirical
_exptl_absorpt_process_details Process-auto
_exptl_crystal_colour green
_exptl_crystal_density_diffrn 0.775
_exptl_crystal_density_meas ?
_exptl_crystal_density_method 'not measured'
_exptl_crystal_description block
_exptl_crystal_F_000 7600
_exptl_crystal_size_max 0.10
_exptl_crystal_size_mid 0.07
_exptl_crystal_size_min 0.05
_platon_squeeze_details
;
The Platon SQUEEZE procedure was applied to recover 141 electrons per
unit cell in one void (total volume 22228 ^A^3); that is 517 electrons
per formula unit. Lattice solvent water molecules (10 electrons/H2O) and
N,N-Dimethylacetamide (48 electrons/DMA) were present, and the electrons
recovered by SQUEEZE have been assigned as 13 water molecules and 8 DMA
molecules per formula unit. These water molecules have been included
in the formula for the calculation of intensive properties.
;
_refine_diff_density_max 1.051
_refine_diff_density_min -0.238
_refine_diff_density_rms 0.038
_refine_ls_extinction_method none
_refine_ls_goodness_of_fit_ref 0.994
_refine_ls_hydrogen_treatment constr
_refine_ls_matrix_type full
_refine_ls_number_parameters 531
_refine_ls_number_reflns 5073
_refine_ls_number_restraints 181
_refine_ls_restrained_S_all 1.012
_refine_ls_R_factor_all 0.0636
_refine_ls_R_factor_gt 0.0481
_refine_ls_shift/su_max 0.035
_refine_ls_shift/su_mean 0.001
_refine_ls_structure_factor_coef Fsqd
_refine_ls_weighting_details 'calc w=1/[\s^2^(Fo^2^)+(0.0862P)^2^+0.0000P] where P=(Fo^2^+2Fc^2^)/3'
_refine_ls_weighting_scheme calc
_refine_ls_wR_factor_gt 0.1246
_refine_ls_wR_factor_ref 0.1300
_reflns_number_gt 3916
_reflns_number_total 5073
_reflns_threshold_expression >2sigma(I)
_cod_data_source_file c4cc00375f2.cif
_cod_data_source_block sad
_cod_depositor_comments
;
The following automatic conversions were performed:

'_chemical_melting_point' value 'not measured' was changed to '?' -
the value is undefined or not given.

Automatic conversion script
Id: cif_fix_values 2281 2013-09-26 08:29:07Z andrius 

 Adding full bibliography for
 ./tmp-cod-update-bibliographies-9336/cifs/7112274.cif.

The following automatic conversions were performed:

'_exptl_crystal_density_meas' value 'none' was changed to '?' - the
value is perceived as not measured.

Automatic conversion script
Id: cif_fix_values 3008 2015-01-20 13:52:24Z robertas 
;
_cod_original_sg_symbol_H-M I4/m
_cod_database_code 7112274

loop_
_symmetry_equiv_pos_as_xyz
'x, y, z'
'-x, -y, z'
'-y, x, z'
'y, -x, z'
'x+1/2, y+1/2, z+1/2'
'-x+1/2, -y+1/2, z+1/2'
'-y+1/2, x+1/2, z+1/2'
'y+1/2, -x+1/2, z+1/2'
'-x, -y, -z'
'x, y, -z'
'y, -x, -z'
'-y, x, -z'
'-x+1/2, -y+1/2, -z+1/2'
'x+1/2, y+1/2, -z+1/2'
'y+1/2, -x+1/2, -z+1/2'
'-y+1/2, x+1/2, -z+1/2'

loop_
_atom_site_label
_atom_site_type_symbol
_atom_site_fract_x
_atom_site_fract_y
_atom_site_fract_z
_atom_site_U_iso_or_equiv
_atom_site_adp_type
_atom_site_occupancy
_atom_site_symmetry_multiplicity
_atom_site_calc_flag
_atom_site_refinement_flags
Cu1 Cu 0.63314(4) -0.09079(4) 0.0000 0.048(3) Uani 1 2 d SD
Cu2 Cu 0.72477(4) -0.06960(4) 0.0000 0.049(3) Uani 1 2 d S
Cu3 Cu 0.82744(3) 0.10072(3) 0.13690(2) 0.050(3) Uani 1 1 d .
Cu4 Cu 0.76972(3) 0.13507(3) 0.18213(2) 0.049(3) Uani 1 1 d .
N1 N 0.4980(4) 0.1914(3) 0.1529(2) 0.131(5) Uani 1 1 d .
N2 N 0.4921(4) 0.1360(4) 0.1097(2) 0.124(5) Uani 1 1 d U
N3 N 0.5647(3) 0.1437(4) 0.1408(3) 0.149(5) Uani 1 1 d .
N4 N 0.5704(3) 0.1949(5) 0.1811(3) 0.167(6) Uani 1 1 d .
N5 N 0.5019(4) 0.2434(3) 0.1985(2) 0.133(5) Uani 1 1 d U
N6 N 0.4352(3) 0.2406(3) 0.1681(2) 0.129(5) Uani 1 1 d U
N7 N 0.4281(4) 0.1805(4) 0.1231(2) 0.136(5) Uani 1 1 d .
N8 N 0.5573(4) 0.0897(4) 0.0971(2) 0.125(5) Uani 1 1 d U
H8 H 0.5376 0.0767 0.0838 0.080 Uiso 1 1 calc .
N9 N 0.5732(3) 0.2434(4) 0.2253(2) 0.154(6) Uani 1 1 d .
H9 H 0.6027 0.2356 0.2249 0.080 Uiso 1 1 calc .
N10 N 0.3660(4) 0.2318(3) 0.1383(2) 0.133(5) Uani 1 1 d .
H10 H 0.3594 0.2580 0.1481 0.080 Uiso 1 1 calc .
O1 O 0.6271(2) -0.0427(2) 0.03253(13) 0.067(4) Uani 1 1 d .
O2 O 0.7049(2) -0.02404(19) 0.03320(12) 0.071(4) Uani 1 1 d .
O3 O 0.7680(2) 0.07911(18) 0.11675(12) 0.066(3) Uani 1 1 d .
O4 O 0.71874(19) 0.11235(19) 0.15359(14) 0.068(4) Uani 1 1 d .
O5 O 0.42868(19) 0.27553(19) 0.29861(12) 0.059(3) Uani 1 1 d .
O6 O 0.45581(17) 0.3274(2) 0.33526(14) 0.062(4) Uani 1 1 d .
O7 O 0.62240(16) 0.37107(18) 0.33670(13) 0.069(3) Uani 1 1 d .
O8 O 0.67178(18) 0.34614(18) 0.29673(11) 0.063(3) Uani 1 1 d .
O9 O 0.3471(2) 0.13461(18) 0.03473(12) 0.064(3) Uani 1 1 d .
O10 O 0.2712(2) 0.1183(2) 0.03369(12) 0.062(4) Uani 1 1 d .
O11 O 0.1646(2) 0.1811(2) 0.11711(13) 0.071(4) Uani 1 1 d .
O12 O 0.1932(2) 0.2262(2) 0.15719(15) 0.070(4) Uani 1 1 d .
O1W O 0.55961(12) -0.1129(3) 0.0000 0.125(5) Uani 1 2 d SDU
O2W O 0.7978(3) -0.0498(3) 0.0000 0.125(5) Uani 1 2 d S
O3W O 0.8743(2) 0.0736(3) 0.09931(15) 0.138(4) Uani 1 1 d .
O4W O 0.7216(2) 0.1639(2) 0.21946(16) 0.119(4) Uani 1 1 d .
C1 C 0.4712(6) 0.1663(6) 0.1274(3) 0.119(5) Uani 1 1 d U
C2 C 0.5390(5) 0.1224(6) 0.1157(3) 0.123(5) Uani 1 1 d U
C3 C 0.5465(5) 0.1776(5) 0.1579(4) 0.118(5) Uani 1 1 d U
C4 C 0.5476(6) 0.2254(6) 0.2011(4) 0.140(5) Uani 1 1 d U
C5 C 0.4779(5) 0.2247(5) 0.1740(3) 0.114(5) Uani 1 1 d U
C6 C 0.4108(5) 0.2162(5) 0.1432(3) 0.121(5) Uani 1 1 d U
C7 C 0.6022(5) 0.0727(4) 0.0953(3) 0.104(5) Uani 1 1 d U
C8 C 0.6095(4) 0.0365(4) 0.0731(2) 0.087(4) Uani 1 1 d U
H8B H 0.5836 0.0233 0.0624 0.104 Uiso 1 1 calc R
C9 C 0.6558(4) 0.0194(3) 0.0665(2) 0.063(4) Uani 1 1 d U
C10 C 0.6935(3) 0.0391(4) 0.0847(2) 0.063(4) Uani 1 1 d .
H10B H 0.7245 0.0290 0.0809 0.076 Uiso 1 1 calc R
C11 C 0.6849(4) 0.0732(3) 0.1082(2) 0.066(4) Uani 1 1 d .
C12 C 0.6394(5) 0.0897(3) 0.1136(3) 0.101(5) Uani 1 1 d .
H12A H 0.6339 0.1124 0.1296 0.121 Uiso 1 1 calc R
C13 C 0.6609(4) -0.0190(3) 0.0428(2) 0.061(4) Uani 1 1 d U
C14 C 0.7261(4) 0.0891(3) 0.1290(3) 0.072(4) Uani 1 1 d U
C15 C 0.5601(4) 0.2734(3) 0.2520(2) 0.085(4) Uani 1 1 d U
C16 C 0.5145(3) 0.2772(3) 0.2670(2) 0.075(4) Uani 1 1 d U
H16A H 0.4881 0.2624 0.2580 0.090 Uiso 1 1 calc R
C17 C 0.5108(4) 0.3036(3) 0.2952(2) 0.069(4) Uani 1 1 d U
C18 C 0.5462(4) 0.3284(3) 0.30843(19) 0.052(4) Uani 1 1 d .
H18A H 0.5413 0.3466 0.3270 0.062 Uiso 1 1 calc R
C19 C 0.5897(3) 0.3265(3) 0.2940(2) 0.052(4) Uani 1 1 d .
C20 C 0.5978(3) 0.2988(3) 0.2676(3) 0.095(4) Uani 1 1 d U
H20A H 0.6285 0.2962 0.2594 0.114 Uiso 1 1 calc R
C21 C 0.4621(4) 0.3023(3) 0.3104(3) 0.067(4) Uani 1 1 d U
C22 C 0.6315(3) 0.3489(3) 0.3101(2) 0.049(4) Uani 1 1 d U
C23 C 0.3282(4) 0.2129(3) 0.1199(3) 0.085(4) Uani 1 1 d U
C24 C 0.3362(3) 0.1884(3) 0.0901(2) 0.071(4) Uani 1 1 d U
H24 H 0.3664 0.1860 0.0810 0.085 Uiso 1 1 calc R
C25 C 0.2979(4) 0.1685(3) 0.0755(2) 0.059(4) Uani 1 1 d U
C26 C 0.2520(3) 0.1733(3) 0.0879(2) 0.055(4) Uani 1 1 d U
H26A H 0.2264 0.1593 0.0773 0.065 Uiso 1 1 calc R
C27 C 0.2450(4) 0.1983(3) 0.1153(3) 0.057(4) Uani 1 1 d U
C28 C 0.2832(4) 0.2176(3) 0.1317(2) 0.081(4) Uani 1 1 d U
H28A H 0.2782 0.2340 0.1511 0.098 Uiso 1 1 calc R
C29 C 0.3066(4) 0.1388(3) 0.0458(2) 0.058(4) Uani 1 1 d .
C30 C 0.1983(4) 0.2048(4) 0.1330(3) 0.066(4) Uani 1 1 d U

loop_
_atom_site_aniso_label
_atom_site_aniso_U_11
_atom_site_aniso_U_22
_atom_site_aniso_U_33
_atom_site_aniso_U_23
_atom_site_aniso_U_13
_atom_site_aniso_U_12
Cu1 0.038(3) 0.063(3) 0.043(3) 0.000 0.000 -0.0025(7)
Cu2 0.043(3) 0.061(3) 0.044(3) 0.000 0.000 -0.0023(7)
Cu3 0.053(3) 0.051(3) 0.045(3) -0.0111(5) 0.0106(5) -0.0038(5)
Cu4 0.049(3) 0.052(3) 0.047(3) -0.0098(5) 0.0100(5) -0.0027(5)
N1 0.070(8) 0.163(9) 0.159(9) -0.109(8) 0.002(7) 0.032(7)
N2 0.094(9) 0.176(9) 0.101(8) -0.075(7) -0.010(6) 0.036(7)
N3 0.085(8) 0.205(11) 0.158(10) -0.130(9) -0.027(7) 0.034(7)
N4 0.093(9) 0.242(13) 0.166(11) -0.163(10) 0.006(8) 0.030(8)
N5 0.095(8) 0.177(9) 0.127(8) -0.090(7) -0.034(6) -0.005(7)
N6 0.069(7) 0.181(9) 0.136(8) -0.074(7) -0.050(6) 0.030(6)
N7 0.071(9) 0.191(11) 0.145(9) -0.081(8) -0.007(6) 0.064(7)
N8 0.066(8) 0.150(8) 0.158(9) -0.120(7) -0.028(6) 0.040(6)
N9 0.037(6) 0.291(13) 0.135(8) -0.154(9) -0.003(5) 0.009(6)
N10 0.045(7) 0.209(10) 0.146(9) -0.134(7) -0.034(6) 0.054(6)
O1 0.045(5) 0.077(5) 0.079(5) -0.035(3) 0.005(3) -0.012(3)
O2 0.067(5) 0.092(6) 0.053(5) -0.032(3) -0.009(3) -0.009(4)
O3 0.057(5) 0.079(5) 0.062(5) -0.017(3) -0.006(3) -0.016(3)
O4 0.067(5) 0.077(5) 0.060(5) -0.029(3) -0.014(3) -0.022(3)
O5 0.046(5) 0.075(5) 0.057(5) -0.024(3) 0.007(3) 0.000(3)
O6 0.046(5) 0.079(5) 0.062(5) -0.026(3) -0.003(3) -0.011(3)
O7 0.048(5) 0.086(5) 0.072(5) -0.026(3) 0.015(3) -0.012(3)
O8 0.040(5) 0.097(5) 0.052(5) -0.018(3) 0.006(3) -0.009(3)
O9 0.062(5) 0.080(5) 0.050(5) -0.029(3) 0.007(3) 0.001(3)
O10 0.056(5) 0.093(6) 0.037(5) -0.013(3) 0.007(3) 0.014(3)
O11 0.074(6) 0.095(5) 0.045(5) -0.006(3) 0.011(3) 0.026(4)
O12 0.071(5) 0.093(6) 0.045(5) -0.030(4) 0.010(4) 0.012(3)
O1W 0.124(5) 0.126(5) 0.124(5) 0.000 0.000 0.0016(11)
O2W 0.063(7) 0.139(9) 0.171(10) 0.000 0.000 -0.022(6)
O3W 0.143(7) 0.165(7) 0.105(6) -0.038(5) 0.058(5) 0.035(5)
O4W 0.106(6) 0.102(6) 0.150(7) -0.010(4) -0.048(4) 0.019(4)
C1 0.088(11) 0.153(11) 0.115(10) -0.056(9) 0.002(10) 0.002(10)
C2 0.071(10) 0.179(12) 0.118(11) -0.049(9) -0.045(9) -0.001(10)
C3 0.103(12) 0.142(10) 0.110(10) -0.105(9) -0.014(9) 0.015(9)
C4 0.114(12) 0.186(12) 0.121(11) -0.032(10) -0.044(10) 0.003(10)
C5 0.113(5) 0.115(5) 0.113(5) -0.003(2) -0.001(2) 0.002(2)
C6 0.068(10) 0.150(11) 0.146(11) -0.039(9) -0.005(9) -0.009(9)
C7 0.041(8) 0.150(10) 0.119(9) -0.078(8) -0.034(7) 0.027(8)
C8 0.082(10) 0.107(9) 0.071(8) -0.051(6) -0.012(6) 0.007(7)
C9 0.052(7) 0.074(7) 0.064(7) -0.032(6) -0.004(6) 0.014(6)
C10 0.047(7) 0.083(8) 0.059(7) -0.006(6) -0.023(6) -0.003(6)
C11 0.079(11) 0.076(8) 0.042(7) -0.051(6) -0.008(7) -0.001(7)
C12 0.064(9) 0.095(9) 0.145(11) -0.054(7) 0.011(9) 0.019(8)
C13 0.078(9) 0.062(8) 0.044(7) -0.010(6) 0.001(6) 0.002(7)
C14 0.054(8) 0.087(8) 0.074(9) -0.014(6) 0.007(8) -0.010(7)
C15 0.084(4) 0.086(4) 0.085(5) -0.004(2) 0.000(2) 0.001(2)
C16 0.048(7) 0.095(8) 0.081(8) -0.016(6) -0.007(5) -0.013(5)
C17 0.069(9) 0.071(7) 0.068(8) -0.025(6) 0.025(7) 0.000(6)
C18 0.040(8) 0.049(6) 0.067(7) -0.017(5) -0.017(7) -0.014(5)
C19 0.015(7) 0.089(8) 0.051(7) -0.029(5) 0.010(5) 0.010(5)
C20 0.059(7) 0.103(8) 0.123(9) -0.050(7) 0.012(6) -0.008(6)
C21 0.073(9) 0.062(8) 0.067(8) -0.001(6) -0.033(8) 0.006(6)
C22 0.049(4) 0.050(4) 0.050(4) 0.000(2) 0.000(2) -0.001(2)
C23 0.057(9) 0.115(8) 0.082(9) -0.030(7) -0.029(7) 0.002(6)
C24 0.057(8) 0.117(8) 0.039(7) -0.040(6) -0.007(6) 0.001(6)
C25 0.055(8) 0.076(7) 0.047(8) -0.024(6) -0.002(7) 0.009(6)
C26 0.053(8) 0.073(7) 0.038(7) -0.016(5) 0.014(5) 0.010(5)
C27 0.045(9) 0.071(7) 0.054(8) -0.008(5) 0.008(7) 0.006(6)
C28 0.036(8) 0.110(8) 0.097(8) -0.037(6) 0.006(7) 0.023(6)
C29 0.041(9) 0.082(8) 0.050(9) -0.016(6) -0.004(7) 0.026(6)
C30 0.050(8) 0.099(9) 0.050(8) 0.015(6) -0.007(8) 0.018(6)

loop_
_atom_type_symbol
_atom_type_description
_atom_type_scat_dispersion_real
_atom_type_scat_dispersion_imag
_atom_type_scat_source
C C 0.0033 0.0016 'International Tables Vol C Tables 4.2.6.8 and 6.1.1.4'
H H 0.0000 0.0000 'International Tables Vol C Tables 4.2.6.8 and 6.1.1.4'
N N 0.0061 0.0033 'International Tables Vol C Tables 4.2.6.8 and 6.1.1.4'
O O 0.0106 0.0060 'International Tables Vol C Tables 4.2.6.8 and 6.1.1.4'
Cu Cu 0.3201 1.2651 'International Tables Vol C Tables 4.2.6.8 and 6.1.1.4'

loop_
_geom_angle_atom_site_label_1
_geom_angle_atom_site_label_2
_geom_angle_atom_site_label_3
_geom_angle
_geom_angle_site_symmetry_1
_geom_angle_site_symmetry_3
O1 Cu1 O1 88.8(3) . 10
O1 Cu1 O9 167.9(3) . 9_655
O1 Cu1 O9 87.8(2) 10 9_655
O1 Cu1 O9 87.8(2) . 2_655
O1 Cu1 O9 167.9(3) 10 2_655
O9 Cu1 O9 93.0(3) 9_655 2_655
O1 Cu1 O1W 96.8(3) . .
O1 Cu1 O1W 96.8(3) 10 .
O9 Cu1 O1W 95.2(3) 9_655 .
O9 Cu1 O1W 95.2(3) 2_655 .
O1 Cu1 Cu2 85.85(18) . .
O1 Cu1 Cu2 85.85(18) 10 .
O9 Cu1 Cu2 82.30(19) 9_655 .
O9 Cu1 Cu2 82.30(19) 2_655 .
O1W Cu1 Cu2 176.3(3) . .
O10 Cu2 O10 90.3(3) 9_655 2_655
O10 Cu2 O2 166.6(3) 9_655 .
O10 Cu2 O2 89.1(2) 2_655 .
O10 Cu2 O2 89.1(2) 9_655 10
O10 Cu2 O2 166.6(3) 2_655 10
O2 Cu2 O2 88.5(3) . 10
O10 Cu2 O2W 97.4(3) 9_655 .
O10 Cu2 O2W 97.4(3) 2_655 .
O2 Cu2 O2W 96.0(3) . .
O2 Cu2 O2W 96.0(3) 10 .
O10 Cu2 Cu1 84.14(19) 9_655 .
O10 Cu2 Cu1 84.14(19) 2_655 .
O2 Cu2 Cu1 82.45(19) . .
O2 Cu2 Cu1 82.45(19) 10 .
O2W Cu2 Cu1 177.8(3) . .
O7 Cu3 O6 90.4(2) 13_655 15
O7 Cu3 O3 168.0(2) 13_655 .
O6 Cu3 O3 89.6(2) 15 .
O7 Cu3 O11 86.9(2) 13_655 3_655
O6 Cu3 O11 166.6(3) 15 3_655
O3 Cu3 O11 90.3(2) . 3_655
O7 Cu3 O3W 95.7(2) 13_655 .
O6 Cu3 O3W 97.4(3) 15 .
O3 Cu3 O3W 96.3(3) . .
O11 Cu3 O3W 95.9(3) 3_655 .
O7 Cu3 Cu4 84.58(15) 13_655 .
O6 Cu3 Cu4 83.50(17) 15 .
O3 Cu3 Cu4 83.46(18) . .
O11 Cu3 Cu4 83.21(19) 3_655 .
O3W Cu3 Cu4 179.0(2) . .
O12 Cu4 O8 87.5(2) 3_655 13_655
O12 Cu4 O4 90.2(2) 3_655 .
O8 Cu4 O4 168.6(2) 13_655 .
O12 Cu4 O5 168.4(3) 3_655 15
O8 Cu4 O5 89.9(2) 13_655 15
O4 Cu4 O5 90.2(2) . 15
O12 Cu4 O4W 95.4(2) 3_655 .
O8 Cu4 O4W 96.3(2) 13_655 .
O4 Cu4 O4W 95.0(2) . .
O5 Cu4 O4W 96.2(2) 15 .
O12 Cu4 Cu3 84.33(18) 3_655 .
O8 Cu4 Cu3 83.83(15) 13_655 .
O4 Cu4 Cu3 84.88(19) . .
O5 Cu4 Cu3 84.15(17) 15 .
O4W Cu4 Cu3 179.65(18) . .
C5 N1 C3 118.6(11) . .
C5 N1 C1 123.8(12) . .
C3 N1 C1 117.4(11) . .
C1 N2 C2 121.4(12) . .
C3 N3 C2 121.0(11) . .
C3 N4 C4 116.9(12) . .
C5 N5 C4 112.9(12) . .
C5 N6 C6 114.7(11) . .
C1 N7 C6 118.2(12) . .
C2 N8 C7 130.5(9) . .
C2 N8 H8 114.7 . .
C7 N8 H8 114.7 . .
C4 N9 C15 131.2(11) . .
C4 N9 H9 114.4 . .
C15 N9 H9 114.4 . .
C6 N10 C23 131.5(9) . .
C6 N10 H10 114.2 . .
C23 N10 H10 114.2 . .
C13 O1 Cu1 123.4(6) . .
C13 O2 Cu2 123.5(6) . .
C14 O3 Cu3 122.6(6) . .
C14 O4 Cu4 123.1(6) . .
C21 O5 Cu4 124.0(6) . 16_545
C21 O6 Cu3 126.2(6) . 16_545
C22 O7 Cu3 121.8(5) . 13_655
C22 O8 Cu4 123.5(5) . 13_655
C29 O9 Cu1 126.1(6) . 9_655
C29 O10 Cu2 123.9(6) . 9_655
C30 O11 Cu3 120.4(6) . 4_565
C30 O12 Cu4 125.7(6) . 4_565
N2 C1 N7 124.4(14) . .
N2 C1 N1 119.7(12) . .
N7 C1 N1 115.6(13) . .
N8 C2 N3 122.2(12) . .
N8 C2 N2 117.6(12) . .
N3 C2 N2 120.2(13) . .
N4 C3 N3 119.0(14) . .
N4 C3 N1 120.7(12) . .
N3 C3 N1 119.9(11) . .
N9 C4 N4 116.2(14) . .
N9 C4 N5 115.0(15) . .
N4 C4 N5 128.7(12) . .
N6 C5 N5 118.5(14) . .
N6 C5 N1 119.2(13) . .
N5 C5 N1 122.1(12) . .
N10 C6 N7 118.4(11) . .
N10 C6 N6 113.9(12) . .
N7 C6 N6 127.7(11) . .
N8 C7 C12 124.1(11) . .
N8 C7 C8 115.7(11) . .
C12 C7 C8 120.2(10) . .
C7 C8 C9 120.9(9) . .
C7 C8 H8B 119.5 . .
C9 C8 H8B 119.5 . .
C10 C9 C8 117.2(8) . .
C10 C9 C13 124.7(10) . .
C8 C9 C13 118.0(10) . .
C11 C10 C9 120.7(8) . .
C11 C10 H10B 119.7 . .
C9 C10 H10B 119.7 . .
C12 C11 C10 120.5(8) . .
C12 C11 C14 121.7(10) . .
C10 C11 C14 117.7(10) . .
C7 C12 C11 120.3(9) . .
C7 C12 H12A 119.9 . .
C11 C12 H12A 119.9 . .
O1 C13 O2 124.7(9) . .
O1 C13 C9 123.3(9) . .
O2 C13 C9 111.9(9) . .
O4 C14 O3 125.6(10) . .
O4 C14 C11 119.7(9) . .
O3 C14 C11 114.4(9) . .
C16 C15 C20 116.0(9) . .
C16 C15 N9 127.1(9) . .
C20 C15 N9 116.6(10) . .
C17 C16 C15 117.9(8) . .
C17 C16 H16A 121.0 . .
C15 C16 H16A 121.0 . .
C18 C17 C16 124.6(9) . .
C18 C17 C21 121.6(9) . .
C16 C17 C21 113.7(10) . .
C17 C18 C19 118.3(8) . .
C17 C18 H18A 120.8 . .
C19 C18 H18A 120.8 . .
C20 C19 C18 121.4(7) . .
C20 C19 C22 117.9(8) . .
C18 C19 C22 120.0(8) . .
C19 C20 C15 121.4(9) . .
C19 C20 H20A 119.3 . .
C15 C20 H20A 119.3 . .
O6 C21 O5 121.8(10) . .
O6 C21 C17 116.9(9) . .
O5 C21 C17 121.3(10) . .
O8 C22 O7 125.4(8) . .
O8 C22 C19 119.3(8) . .
O7 C22 C19 115.3(8) . .
C28 C23 N10 118.3(11) . .
C28 C23 C24 120.1(8) . .
N10 C23 C24 121.5(10) . .
C25 C24 C23 117.0(8) . .
C25 C24 H24 121.5 . .
C23 C24 H24 121.5 . .
C24 C25 C26 122.3(8) . .
C24 C25 C29 117.3(9) . .
C26 C25 C29 120.3(10) . .
C27 C26 C25 119.6(8) . .
C27 C26 H26A 120.2 . .
C25 C26 H26A 120.2 . .
C26 C27 C28 120.3(8) . .
C26 C27 C30 126.3(10) . .
C28 C27 C30 113.2(10) . .
C23 C28 C27 120.7(9) . .
C23 C28 H28A 119.7 . .
C27 C28 H28A 119.7 . .
O9 C29 O10 123.0(9) . .
O9 C29 C25 120.3(9) . .
O10 C29 C25 116.7(9) . .
O12 C30 O11 125.9(9) . .
O12 C30 C27 125.1(10) . .
O11 C30 C27 109.0(10) . .

loop_
_geom_bond_atom_site_label_1
_geom_bond_atom_site_label_2
_geom_bond_distance
_geom_bond_site_symmetry_2
Cu1 O1 1.909(6) .
Cu1 O1 1.909(6) 10
Cu1 O9 1.966(6) 9_655
Cu1 O9 1.966(6) 2_655
Cu1 O1W 2.162(2) .
Cu1 Cu2 2.6479(16) .
Cu2 O10 1.952(6) 9_655
Cu2 O10 1.952(6) 2_655
Cu2 O2 1.954(6) .
Cu2 O2 1.954(6) 10
Cu2 O2W 2.129(8) .
Cu3 O7 1.950(5) 13_655
Cu3 O6 1.960(5) 15
Cu3 O3 1.962(5) .
Cu3 O11 1.989(6) 3_655
Cu3 O3W 2.170(5) .
Cu3 Cu4 2.6508(12) .
Cu4 O12 1.934(6) 3_655
Cu4 O8 1.936(5) 13_655
Cu4 O4 1.960(5) .
Cu4 O5 1.968(5) 15
Cu4 O4W 2.200(7) .
N1 C5 1.395(14) .
N1 C3 1.436(13) .
N1 C1 1.471(13) .
N2 C1 1.268(13) .
N2 C2 1.397(13) .
N3 C3 1.292(12) .
N3 C2 1.394(12) .
N4 C3 1.260(12) .
N4 C4 1.352(15) .
N5 C5 1.322(13) .
N5 C4 1.386(14) .
N6 C5 1.304(13) .
N6 C6 1.410(12) .
N7 C1 1.289(13) .
N7 C6 1.389(13) .
N8 C2 1.302(13) .
N8 C7 1.352(11) .
N8 H8 0.8600 .
N9 C4 1.329(13) .
N9 C15 1.432(11) .
N9 H9 0.8600 .
N10 C6 1.351(13) .
N10 C23 1.408(11) .
N10 H10 0.8600 .
O1 C13 1.238(10) .
O2 C13 1.305(10) .
O3 C14 1.314(9) .
O4 C14 1.222(10) .
O5 C21 1.299(9) .
O5 Cu4 1.968(5) 16_545
O6 C21 1.255(9) .
O6 Cu3 1.960(5) 16_545
O7 C22 1.283(8) .
O7 Cu3 1.950(5) 13_655
O8 C22 1.264(9) .
O8 Cu4 1.936(5) 13_655
O9 C29 1.234(9) .
O9 Cu1 1.966(6) 9_655
O10 C29 1.253(9) .
O10 Cu2 1.952(6) 9_655
O11 C30 1.329(10) .
O11 Cu3 1.989(6) 4_565
O12 C30 1.172(10) .
O12 Cu4 1.935(6) 4_565
C7 C12 1.375(11) .
C7 C8 1.383(11) .
C8 C9 1.418(11) .
C8 H8B 0.9300 .
C9 C10 1.412(10) .
C9 C13 1.463(11) .
C10 C11 1.386(10) .
C10 H10B 0.9300 .
C11 C12 1.380(11) .
C11 C14 1.506(12) .
C12 H12A 0.9300 .
C15 C16 1.428(11) .
C15 C20 1.429(11) .
C16 C17 1.380(10) .
C16 H16A 0.9300 .
C17 C18 1.334(10) .
C17 C21 1.506(12) .
C18 C19 1.362(9) .
C18 H18A 0.9300 .
C19 C20 1.356(10) .
C19 C22 1.488(10) .
C20 H20A 0.9300 .
C23 C28 1.362(11) .
C23 C24 1.426(11) .
C24 C25 1.357(10) .
C24 H24 0.9300 .
C25 C26 1.397(10) .
C25 C29 1.497(11) .
C26 C27 1.340(9) .
C26 H26A 0.9300 .
C27 C28 1.381(10) .
C27 C30 1.513(12) .
C28 H28A 0.9300 .

loop_
_platon_squeeze_void_nr
_platon_squeeze_void_average_x
_platon_squeeze_void_average_y
_platon_squeeze_void_average_z
_platon_squeeze_void_volume
_platon_squeeze_void_count_electrons
_platon_squeeze_void_content
1 -0.004 -0.015 -0.004 22228 8274 ' '
